data_2219792
loop_
_publ_author_name
'Tan, Kong Wai'
'Ng, Chew Hee'
'Maah, Mohd Jamil'
'Ng, Seik Weng'

_publ_section_title
;
 2,4-Dihydroxybenzaldehyde 4-ethylthiosemicarbazone
;
_journal_coeditor_code BT2806
_journal_issue 11
_journal_name_full 'Acta Crystallographica Section E'
_journal_page_first o2123
_journal_paper_doi 10.1107/S160053680803300X
_journal_volume 64
_journal_year 2008
_chemical_formula_iupac 'C10 H13 N3 O2 S'
_chemical_formula_moiety 'C10 H13 N3 O2 S'
_chemical_formula_sum 'C10 H13 N3 O2 S'
_chemical_formula_weight 239.29
_chemical_name_systematic
;
2,4-Dihydroxybenzaldehyde 4-ethylthiosemicarbazone
;
_space_group_IT_number 14
_symmetry_cell_setting monoclinic
_symmetry_space_group_name_Hall '-P 2yn'
_symmetry_space_group_name_H-M 'P 1 21/n 1'
_atom_sites_solution_hydrogens geom
_atom_sites_solution_primary direct
_atom_sites_solution_secondary difmap
_audit_creation_method SHELXL97
_cell_angle_alpha 90.00
_cell_angle_beta 99.060(2)
_cell_angle_gamma 90.00
_cell_formula_units_Z 4
_cell_length_a 4.6592(6)
_cell_length_b 24.067(3)
_cell_length_c 10.0470(10)
_cell_measurement_reflns_used 1634
_cell_measurement_temperature 100(2)
_cell_measurement_theta_max 28.1
_cell_measurement_theta_min 2.6
_cell_volume 1112.5(2)
_computing_cell_refinement 'SAINT (Bruker, 2007)'
_computing_data_collection 'APEX2 (Bruker, 2007)'
_computing_data_reduction 'SAINT (Bruker, 2007)'
_computing_molecular_graphics 'X-SEED (Barbour, 2001)'
_computing_publication_material 'publCIF (Westrip, 2008)'
_computing_structure_refinement 'SHELXL97 (Sheldrick, 2008)'
_computing_structure_solution 'SHELXS97 (Sheldrick, 2008)'
_diffrn_ambient_temperature 100(2)
_diffrn_measured_fraction_theta_full 0.991
_diffrn_measured_fraction_theta_max 0.991
_diffrn_measurement_device_type 'Bruker SMART APEX'
_diffrn_measurement_method \w
_diffrn_radiation_monochromator graphite
_diffrn_radiation_source 'fine-focus sealed tube'
_diffrn_radiation_type MoK\a
_diffrn_radiation_wavelength 0.71073
_diffrn_reflns_av_R_equivalents 0.0284
_diffrn_reflns_av_sigmaI/netI 0.0383
_diffrn_reflns_limit_h_max 4
_diffrn_reflns_limit_h_min -6
_diffrn_reflns_limit_k_max 31
_diffrn_reflns_limit_k_min -30
_diffrn_reflns_limit_l_max 12
_diffrn_reflns_limit_l_min -13
_diffrn_reflns_number 6303
_diffrn_reflns_theta_full 27.49
_diffrn_reflns_theta_max 27.49
_diffrn_reflns_theta_min 1.69
_diffrn_standards_decay_% 0
_diffrn_standards_interval_count 0
_diffrn_standards_interval_time 0
_diffrn_standards_number 0
_exptl_absorpt_coefficient_mu 0.280
_exptl_absorpt_correction_T_max 0.9834
_exptl_absorpt_correction_T_min 0.8962
_exptl_absorpt_correction_type multi-scan
_exptl_absorpt_process_details '(SADABS; Sheldrick, 1996)'
_exptl_crystal_colour yellow
_exptl_crystal_density_diffrn 1.429
_exptl_crystal_density_method 'not measured'
_exptl_crystal_description plate
_exptl_crystal_F_000 504
_exptl_crystal_size_max 0.40
_exptl_crystal_size_mid 0.12
_exptl_crystal_size_min 0.06
_refine_diff_density_max 0.378
_refine_diff_density_min -0.254
_refine_ls_extinction_method none
_refine_ls_goodness_of_fit_ref 1.076
_refine_ls_hydrogen_treatment constr
_refine_ls_matrix_type full
_refine_ls_number_parameters 148
_refine_ls_number_reflns 2517
_refine_ls_number_restraints 0
_refine_ls_restrained_S_all 1.076
_refine_ls_R_factor_all 0.0526
_refine_ls_R_factor_gt 0.0387
_refine_ls_shift/su_max 0.001
_refine_ls_shift/su_mean 0.000
_refine_ls_structure_factor_coef Fsqd
_refine_ls_weighting_details 'calc w = 1/[\s^2^(Fo^2^)+(0.0512P)^2^+0.3651P] where P=(Fo^2^+2Fc^2^)/3'
_refine_ls_weighting_scheme calc
_refine_ls_wR_factor_gt 0.0925
_refine_ls_wR_factor_ref 0.1094
_reflns_number_gt 1972
_reflns_number_total 2517
_reflns_threshold_expression I>2\s(I)
_cod_data_source_file bt2806.cif
_cod_data_source_block I
_cod_original_sg_symbol_H-M 'P 21/n'
_cod_database_code 2219792
_cod_database_fobs_code 2219792

loop_
_symmetry_equiv_pos_as_xyz
'x, y, z'
'-x+1/2, y+1/2, -z+1/2'
'-x, -y, -z'
'x-1/2, -y-1/2, z-1/2'

loop_
_atom_site_type_symbol
_atom_site_label
_atom_site_fract_x
_atom_site_fract_y
_atom_site_fract_z
_atom_site_U_iso_or_equiv
_atom_site_adp_type
_atom_site_calc_flag
_atom_site_refinement_flags
_atom_site_occupancy
S S1 1.01421(11) 0.514276(19) 0.28484(5) 0.02112(15) Uani d . 1
O O1 0.1480(3) 0.32859(6) 0.28304(13) 0.0240(3) Uani d . 1
H H1 0.2707 0.3544 0.2908 0.036 Uiso calc R 1
O O2 -0.4004(3) 0.21979(5) 0.53651(13) 0.0238(3) Uani d . 1
H H2 -0.4152 0.2117 0.6165 0.036 Uiso calc R 1
N N1 0.6825(4) 0.43087(7) 0.17727(16) 0.0225(4) Uani d . 1
H H1N 0.5495 0.4056 0.1845 0.027 Uiso calc R 1
N N2 0.6791(3) 0.44770(6) 0.40159(15) 0.0175(3) Uani d . 1
H H2N 0.7378 0.4666 0.4760 0.021 Uiso calc R 1
N N3 0.4854(3) 0.40468(6) 0.40248(15) 0.0169(3) Uani d . 1
C C1 0.6265(5) 0.39432(9) -0.0504(2) 0.0270(5) Uani d . 1
H H1A 0.6985 0.3971 -0.1367 0.040 Uiso calc R 1
H H1B 0.4169 0.4015 -0.0644 0.040 Uiso calc R 1
H H1C 0.6644 0.3569 -0.0132 0.040 Uiso calc R 1
C C2 0.7804(5) 0.43673(9) 0.0471(2) 0.0276(5) Uani d . 1
H H2A 0.9932 0.4309 0.0578 0.033 Uiso calc R 1
H H2B 0.7371 0.4747 0.0115 0.033 Uiso calc R 1
C C3 0.7800(4) 0.46113(7) 0.28620(18) 0.0174(4) Uani d . 1
C C4 0.3905(4) 0.39384(7) 0.51361(17) 0.0162(4) Uani d . 1
H H4 0.4568 0.4152 0.5920 0.019 Uiso calc R 1
C C5 0.1834(4) 0.34936(7) 0.51966(18) 0.0154(4) Uani d . 1
C C6 0.0690(4) 0.31772(7) 0.40586(18) 0.0174(4) Uani d . 1
C C7 -0.1245(4) 0.27525(8) 0.41357(19) 0.0195(4) Uani d . 1
H H7 -0.1983 0.2545 0.3352 0.023 Uiso calc R 1
C C8 -0.2121(4) 0.26265(7) 0.53563(18) 0.0179(4) Uani d . 1
C C9 -0.1092(4) 0.29412(7) 0.65039(18) 0.0181(4) Uani d . 1
H H9 -0.1729 0.2864 0.7338 0.022 Uiso calc R 1
C C10 0.0857(4) 0.33653(7) 0.64102(18) 0.0171(4) Uani d . 1
H H10 0.1560 0.3577 0.7192 0.021 Uiso calc R 1

loop_
_atom_site_aniso_label
_atom_site_aniso_U_11
_atom_site_aniso_U_22
_atom_site_aniso_U_33
_atom_site_aniso_U_12
_atom_site_aniso_U_13
_atom_site_aniso_U_23
S1 0.0235(3) 0.0188(2) 0.0214(2) -0.0054(2) 0.00430(19) 0.00073(18)
O1 0.0316(9) 0.0240(7) 0.0169(6) -0.0099(6) 0.0059(6) -0.0026(5)
O2 0.0275(8) 0.0207(7) 0.0225(7) -0.0089(6) 0.0019(6) 0.0036(5)
N1 0.0235(9) 0.0242(8) 0.0207(8) -0.0087(7) 0.0063(7) -0.0028(7)
N2 0.0181(8) 0.0176(8) 0.0167(7) -0.0047(6) 0.0022(6) -0.0009(6)
N3 0.0154(8) 0.0139(7) 0.0211(8) -0.0016(6) 0.0019(6) 0.0017(6)
C1 0.0302(12) 0.0283(11) 0.0228(10) -0.0037(9) 0.0056(9) -0.0022(8)
C2 0.0301(12) 0.0332(11) 0.0209(10) -0.0089(10) 0.0081(9) -0.0025(8)
C3 0.0141(10) 0.0168(9) 0.0209(9) 0.0029(7) 0.0017(7) 0.0019(7)
C4 0.0151(10) 0.0162(8) 0.0165(9) 0.0004(7) 0.0004(7) -0.0011(7)
C5 0.0138(9) 0.0133(8) 0.0185(9) 0.0021(7) 0.0006(7) 0.0002(7)
C6 0.0176(10) 0.0179(9) 0.0166(9) 0.0025(7) 0.0027(7) 0.0007(7)
C7 0.0208(10) 0.0169(9) 0.0195(9) -0.0012(8) -0.0010(8) -0.0014(7)
C8 0.0154(10) 0.0139(8) 0.0232(9) -0.0007(7) -0.0005(8) 0.0031(7)
C9 0.0184(10) 0.0190(9) 0.0168(9) 0.0012(7) 0.0021(7) 0.0033(7)
C10 0.0180(10) 0.0170(9) 0.0155(8) 0.0015(8) -0.0003(7) -0.0017(7)

loop_
_atom_type_symbol
_atom_type_description
_atom_type_scat_dispersion_real
_atom_type_scat_dispersion_imag
_atom_type_scat_source
C C 0.0033 0.0016 'International Tables Vol C Tables 4.2.6.8 and 6.1.1.4'
H H 0.0000 0.0000 'International Tables Vol C Tables 4.2.6.8 and 6.1.1.4'
N N 0.0061 0.0033 'International Tables Vol C Tables 4.2.6.8 and 6.1.1.4'
O O 0.0106 0.0060 'International Tables Vol C Tables 4.2.6.8 and 6.1.1.4'
S S 0.1246 0.1234 'International Tables Vol C Tables 4.2.6.8 and 6.1.1.4'

loop_
_geom_angle_atom_site_label_1
_geom_angle_atom_site_label_2
_geom_angle_atom_site_label_3
_geom_angle
C6 O1 H1 109.5
C8 O2 H2 109.5
C3 N1 C2 124.66(16)
C3 N1 H1N 117.7
C2 N1 H1N 117.7
C3 N2 N3 120.08(15)
C3 N2 H2N 120.0
N3 N2 H2N 120.0
C4 N3 N2 118.21(15)
C2 C1 H1A 109.5
C2 C1 H1B 109.5
H1A C1 H1B 109.5
C2 C1 H1C 109.5
H1A C1 H1C 109.5
H1B C1 H1C 109.5
N1 C2 C1 109.36(17)
N1 C2 H2A 109.8
C1 C2 H2A 109.8
N1 C2 H2B 109.8
C1 C2 H2B 109.8
H2A C2 H2B 108.3
N1 C3 N2 116.86(17)
N1 C3 S1 123.11(14)
N2 C3 S1 120.03(14)
N3 C4 C5 120.45(16)
N3 C4 H4 119.8
C5 C4 H4 119.8
C10 C5 C6 117.04(17)
C10 C5 C4 120.59(16)
C6 C5 C4 122.37(16)
O1 C6 C7 117.76(17)
O1 C6 C5 120.57(17)
C7 C6 C5 121.67(17)
C6 C7 C8 120.03(17)
C6 C7 H7 120.0
C8 C7 H7 120.0
O2 C8 C7 116.98(17)
O2 C8 C9 123.01(17)
C7 C8 C9 120.00(17)
C10 C9 C8 119.21(17)
C10 C9 H9 120.4
C8 C9 H9 120.4
C9 C10 C5 122.00(17)
C9 C10 H10 119.0
C5 C10 H10 119.0

loop_
_geom_bond_atom_site_label_1
_geom_bond_atom_site_label_2
_geom_bond_distance
S1 C3 1.6826(19)
O1 C6 1.367(2)
O1 H1 0.8400
O2 C8 1.355(2)
O2 H2 0.8400
N1 C3 1.333(2)
N1 C2 1.458(2)
N1 H1N 0.8800
N2 C3 1.357(2)
N2 N3 1.374(2)
N2 H2N 0.8800
N3 C4 1.291(2)
C1 C2 1.515(3)
C1 H1A 0.9800
C1 H1B 0.9800
C1 H1C 0.9800
C2 H2A 0.9900
C2 H2B 0.9900
C4 C5 1.449(2)
C4 H4 0.9500
C5 C10 1.401(2)
C5 C6 1.407(2)
C6 C7 1.373(3)
C7 C8 1.386(3)
C7 H7 0.9500
C8 C9 1.400(3)
C9 C10 1.379(3)
C9 H9 0.9500
C10 H10 0.9500

loop_
_geom_hbond_atom_site_label_D
_geom_hbond_atom_site_label_H
_geom_hbond_atom_site_label_A
_geom_hbond_site_symmetry_A
_geom_hbond_distance_DH
_geom_hbond_distance_HA
_geom_hbond_distance_DA
_geom_hbond_angle_DHA
_geom_hbond_publ_flag
O1 H1 N3 . 0.84 1.84 2.583(2) 147 yes
O2 H2 O1 4_566 0.84 1.92 2.714(2) 158 yes

loop_
_geom_torsion_atom_site_label_1
_geom_torsion_atom_site_label_2
_geom_torsion_atom_site_label_3
_geom_torsion_atom_site_label_4
_geom_torsion
C3 N2 N3 C4 -178.76(17)
C3 N1 C2 C1 178.52(18)
C2 N1 C3 N2 -175.78(18)
C2 N1 C3 S1 4.9(3)
N3 N2 C3 N1 0.0(2)
N3 N2 C3 S1 179.30(13)
N2 N3 C4 C5 179.27(15)
N3 C4 C5 C10 178.30(17)
N3 C4 C5 C6 -2.4(3)
C10 C5 C6 O1 178.39(16)
C4 C5 C6 O1 -0.9(3)
C10 C5 C6 C7 -1.5(3)
C4 C5 C6 C7 179.20(17)
O1 C6 C7 C8 -179.83(17)
C5 C6 C7 C8 0.1(3)
C6 C7 C8 O2 -179.15(16)
C6 C7 C8 C9 1.6(3)
O2 C8 C9 C10 179.01(17)
C7 C8 C9 C10 -1.8(3)
C8 C9 C10 C5 0.3(3)
C6 C5 C10 C9 1.3(3)
C4 C5 C10 C9 -179.39(17)

loop_
_cod_related_entry_id
_cod_related_entry_database
_cod_related_entry_code
1 ChemSpider 11044194
